data_4115968
loop_
_publ_author_name
'J\"org Eppinger'
'Michael Spiegler'
'Wolfgang Hieringer'
'Wolfgang A. Herrmann'
'Reiner Anwander'

_publ_contact_author_address
;
       Anorganisch-chemisches Institut der
       Technischen Universit\"at M\"unchen
       Lichtenbergstrasse 4
       D-85747 Garching bei M\"unchen
;
_publ_contact_author_email reiner.anwander@ch.tum.de
_publ_contact_author_fax '089 289 13473'
_publ_contact_author_name
;
 Reiner Anwander
;
_publ_contact_author_phone '089 289 14378'
_publ_section_title
;
 C2-Symmetric ansa-Lanthanidocene Complexes. Synthesis via Silylamine
 Elimination and \b-SiH Agostic Rigidity
;
_journal_name_full 'Journal of the American Chemical Society'
_journal_page_first 3080
_journal_page_last 3096
_journal_paper_doi 10.1021/ja992786a
_journal_volume 122
_journal_year 2000
_chemical_formula_sum 'C75 H88 N2 Si6 Y2'
_chemical_formula_weight 1363.86
_chemical_name_systematic
;
 ?
;
_space_group_IT_number 2
_symmetry_cell_setting triclinic
_symmetry_space_group_name_Hall '-P 1'
_symmetry_space_group_name_H-M 'P -1'
_cell_angle_alpha 72.396(5)
_cell_angle_beta 75.824(6)
_cell_angle_gamma 69.896(5)
_cell_formula_units_Z 1
_cell_length_a 11.1193(6)
_cell_length_b 11.9449(5)
_cell_length_c 14.8399(8)
_cell_measurement_temperature 193
_cell_volume 1742.24(17)
_computing_cell_refinement 'IPDS (STOE)'
_computing_data_collection 'IPDS (STOE)'
_computing_data_reduction 'IPDS (STOE)'
_computing_molecular_graphics 'PLATON (Spek, 1990)'
_computing_publication_material 'PLATON (Spek, 1990)'
_computing_structure_refinement 'SHELXL-93 (Sheldrick, 1993)'
_computing_structure_solution 'SIR97 (Giaccovazzo)'
_diffrn_ambient_temperature 193
_diffrn_measurement_device 'IPDS (STOE)'
_diffrn_measurement_method oscillation
_diffrn_radiation_monochromator graphite
_diffrn_radiation_source 'FR 591 rotating anode (Nonius)'
_diffrn_radiation_type 'Mo K\a'
_diffrn_radiation_wavelength 0.71073
_diffrn_reflns_av_R_equivalents 0.0437
_diffrn_reflns_av_sigmaI/netI 0.0395
_diffrn_reflns_limit_h_max 13
_diffrn_reflns_limit_h_min -13
_diffrn_reflns_limit_k_max 13
_diffrn_reflns_limit_k_min -13
_diffrn_reflns_limit_l_max 17
_diffrn_reflns_limit_l_min -17
_diffrn_reflns_number 21813
_diffrn_reflns_reduction_process
;
 ?
;
_diffrn_reflns_theta_max 24.66
_diffrn_reflns_theta_min 1.97
_exptl_absorpt_coefficient_mu 1.80
_exptl_absorpt_correction_type empirical
_exptl_crystal_density_diffrn 1.300
_exptl_crystal_F_000 714
_exptl_crystal_size_max 0.18
_exptl_crystal_size_mid 0.10
_exptl_crystal_size_min 0.08
_refine_diff_density_max 0.978
_refine_diff_density_min -0.454
_refine_ls_abs_structure_details 'Flack H.D. (1983), Acta Cryst. A39, 876-881'
_refine_ls_extinction_method none
_refine_ls_goodness_of_fit_all 0.973
_refine_ls_matrix_type full
_refine_ls_number_parameters 373
_refine_ls_number_reflns 5393
_refine_ls_R_factor_all 0.0358
_refine_ls_R_factor_obs 0.0358
_refine_ls_shift/esd_max 0.000
_refine_ls_shift/esd_mean 0.000
_refine_ls_structure_factor_coef F^2^
_refine_ls_weighting_details 'w=1/[s^2^(Fo^2^)+( 0.0666P)^2^+0.0000P] where P=(Fo^2^+2Fc^2^)/3'
_refine_ls_weighting_scheme calc
_refine_ls_wR_factor_all 0.0944
_refine_ls_wR_factor_obs 0.0944
_reflns_number_observed 4525
_reflns_number_total 5536
_reflns_observed_criterion >2sigma(i)
_cod_data_source_file ja992786a_5.cif
_cod_data_source_block 15b
_cod_depositor_comments
;
The following automatic conversions were performed:

'_refine_ls_weighting_scheme' value 'calc w=1/[s^2^(Fo^2^)+(
0.0666P)^2^+0.0000P] where P=(Fo^2^+2Fc^2^)/3' was changed to 'calc'.
New tag '_refine_ls_weighting_details' was created. The value of the
new tag was set to 'w=1/[s^2^(Fo^2^)+( 0.0666P)^2^+0.0000P] where
P=(Fo^2^+2Fc^2^)/3'.

Automatic conversion script
Id: cif_fix_values 3143 2015-03-26 13:38:13Z robertas 
;
_cod_original_cell_volume 1742.2(2)
_cod_original_formula_sum ' C75 H88 N2 Si6 Y2'
_cod_database_code 4115968

loop_
_symmetry_equiv_pos_as_xyz
x,y,z
-x,-y,-z

loop_
_atom_site_aniso_label
_atom_site_aniso_U_11
_atom_site_aniso_U_22
_atom_site_aniso_U_33
_atom_site_aniso_U_23
_atom_site_aniso_U_13
_atom_site_aniso_U_12
Y 0.0224(2) 0.0214(2) 0.0254(2) -0.0058(1) -0.0035(1) -0.0065(1)
Si1 0.0383(5) 0.0310(5) 0.0256(4) -0.0092(4) -0.0019(4) -0.0151(4)
Si2 0.0426(5) 0.0223(5) 0.0302(4) -0.0070(4) -0.0118(4) -0.0062(4)
Si3 0.0266(4) 0.0270(5) 0.0325(4) -0.0006(4) -0.0067(3) -0.0099(4)
N 0.0397(15) 0.026(2) 0.0285(13) -0.0065(11) -0.0058(11) -0.0096(12)
C1 0.056(2) 0.051(3) 0.035(2) -0.014(2) -0.007(2) -0.024(2)
C2 0.048(2) 0.060(3) 0.041(2) -0.013(2) 0.005(2) -0.024(2)
C3 0.052(2) 0.041(3) 0.054(2) -0.013(2) -0.012(2) -0.001(2)
C4 0.071(3) 0.030(2) 0.052(2) 0.000(2) -0.026(2) -0.020(2)
C5 0.036(2) 0.045(2) 0.037(2) 0.000(2) -0.0056(14) -0.018(2)
C6 0.036(2) 0.031(2) 0.056(2) 0.002(2) -0.014(2) -0.012(2)
C11 0.0243(15) 0.024(2) 0.032(2) -0.0049(13) -0.0070(12) -0.0051(12)
C12 0.0222(15) 0.025(2) 0.037(2) -0.0107(14) -0.0049(12) -0.0048(12)
C13 0.0221(14) 0.029(2) 0.030(2) -0.0085(13) -0.0020(12) -0.0077(13)
C14 0.0201(14) 0.027(2) 0.0290(15) -0.0050(13) -0.0062(11) -0.0062(12)
C15 0.0234(14) 0.027(2) 0.0270(15) -0.0055(13) -0.0066(12) -0.0072(12)
C16 0.029(2) 0.034(2) 0.027(2) -0.0076(14) -0.0052(12) -0.0088(14)
C17 0.035(2) 0.036(2) 0.036(2) -0.0152(15) -0.0135(14) -0.0031(15)
C18 0.031(2) 0.026(2) 0.037(2) -0.0076(14) -0.0158(13) -0.0058(13)
C19 0.0243(15) 0.026(2) 0.034(2) -0.0040(13) -0.0124(12) -0.0071(13)
C20 0.036(2) 0.037(2) 0.040(2) -0.007(2) -0.0047(15) -0.017(2)
C21 0.050(2) 0.044(2) 0.052(2) -0.002(2) -0.010(2) -0.029(2)
C22 0.060(2) 0.032(2) 0.061(2) -0.003(2) -0.026(2) -0.023(2)
C23 0.051(2) 0.032(2) 0.052(2) -0.011(2) -0.022(2) -0.012(2)
C24 0.033(2) 0.034(2) 0.049(2) -0.016(2) -0.0019(15) -0.0088(15)
C31 0.0228(14) 0.029(2) 0.032(2) -0.0036(13) -0.0020(12) -0.0105(13)
C32 0.0235(15) 0.031(2) 0.032(2) -0.0097(14) 0.0009(12) -0.0096(13)
C33 0.0218(14) 0.026(2) 0.035(2) -0.0073(14) -0.0037(12) -0.0038(12)
C34 0.0215(14) 0.027(2) 0.034(2) -0.0068(14) -0.0034(12) -0.0096(13)
C35 0.0235(14) 0.023(2) 0.036(2) -0.0070(13) -0.0038(12) -0.0088(13)
C36 0.028(2) 0.027(2) 0.046(2) -0.0079(15) -0.0053(14) -0.0109(14)
C37 0.039(2) 0.030(2) 0.046(2) -0.017(2) -0.0019(15) -0.013(2)
C38 0.039(2) 0.037(2) 0.035(2) -0.009(2) -0.0015(14) -0.022(2)
C39 0.030(2) 0.031(2) 0.035(2) -0.0073(14) -0.0027(13) -0.0154(14)
C40 0.039(2) 0.041(2) 0.044(2) -0.007(2) -0.012(2) -0.013(2)
C41 0.053(2) 0.055(3) 0.050(2) -0.004(2) -0.027(2) -0.018(2)
C42 0.068(3) 0.068(3) 0.044(2) -0.012(2) -0.021(2) -0.030(2)
C43 0.058(2) 0.050(3) 0.047(2) -0.020(2) -0.006(2) -0.026(2)
C44 0.033(2) 0.043(2) 0.039(2) -0.020(2) -0.0009(14) -0.007(2)

loop_
_atom_site_label
_atom_site_thermal_displace_type
_atom_site_fract_x
_atom_site_fract_y
_atom_site_fract_z
_atom_site_occupancy
_atom_site_U_iso_or_equiv
Y Uani 0.29037(3) 0.23063(3) 0.18236(2) 1.000 0.0230(1)
Si1 Uani 0.23539(9) 0.15602(9) 0.39883(6) 1.000 0.0303(3)
Si2 Uani 0.38379(9) -0.04352(8) 0.26792(6) 1.000 0.0313(3)
Si3 Uani 0.26339(8) 0.46340(8) -0.02022(6) 1.000 0.0293(3)
N Uani 0.3132(3) 0.0758(3) 0.3171(2) 1.000 0.0313(9)
C1 Uani 0.3276(4) 0.1492(4) 0.4894(2) 1.000 0.0442(14)
C2 Uani 0.0747(4) 0.1350(4) 0.4587(3) 1.000 0.0495(14)
C3 Uani 0.5568(4) -0.1235(4) 0.2793(3) 1.000 0.0513(14)
C4 Uani 0.2975(4) -0.1605(4) 0.2952(3) 1.000 0.0488(14)
C5 Uani 0.3039(3) 0.4519(4) -0.1474(2) 1.000 0.0400(12)
C6 Uani 0.2053(3) 0.6312(3) -0.0264(3) 1.000 0.0421(12)
C11 Uani 0.1437(3) 0.3788(3) 0.0553(2) 1.000 0.0272(11)
C12 Uani 0.0673(3) 0.3995(3) 0.1454(2) 1.000 0.0278(11)
C13 Uani 0.0294(3) 0.2934(3) 0.1978(2) 1.000 0.0270(11)
C14 Uani 0.0762(3) 0.2058(3) 0.1425(2) 1.000 0.0255(10)
C15 Uani 0.1474(3) 0.2579(3) 0.0545(2) 1.000 0.0256(10)
C16 Uani 0.2004(3) 0.1885(3) -0.0172(2) 1.000 0.0299(12)
C17 Uani 0.1818(3) 0.0779(3) -0.0022(2) 1.000 0.0346(12)
C18 Uani 0.1087(3) 0.0247(3) 0.0841(2) 1.000 0.0300(12)
C19 Uani 0.0540(3) 0.0885(3) 0.1572(2) 1.000 0.0275(11)
C20 Uani -0.0237(3) 0.0388(3) 0.2389(2) 1.000 0.0367(12)
C21 Uani -0.0451(4) -0.0716(4) 0.2485(3) 1.000 0.0464(12)
C22 Uani 0.0119(4) -0.1359(4) 0.1771(3) 1.000 0.0472(12)
C23 Uani 0.0865(4) -0.0884(3) 0.0963(3) 1.000 0.0422(12)
C24 Uani 0.0264(3) 0.5129(3) 0.1820(3) 1.000 0.0384(12)
C31 Uani 0.4033(3) 0.3783(3) 0.0487(2) 1.000 0.0284(11)
C32 Uani 0.4895(3) 0.2594(3) 0.0464(2) 1.000 0.0289(11)
C33 Uani 0.5460(3) 0.2086(3) 0.1311(2) 1.000 0.0286(11)
C34 Uani 0.5003(3) 0.2947(3) 0.1872(2) 1.000 0.0271(11)
C35 Uani 0.4107(3) 0.4013(3) 0.1376(2) 1.000 0.0271(11)
C36 Uani 0.3506(3) 0.5042(3) 0.1789(2) 1.000 0.0332(12)
C37 Uani 0.3783(3) 0.5024(3) 0.2632(2) 1.000 0.0366(12)
C38 Uani 0.4707(3) 0.3992(3) 0.3129(2) 1.000 0.0348(12)
C39 Uani 0.5331(3) 0.2958(3) 0.2759(2) 1.000 0.0308(12)
C40 Uani 0.6292(3) 0.1992(4) 0.3218(3) 1.000 0.0407(12)
C41 Uani 0.6618(4) 0.2072(4) 0.4034(3) 1.000 0.0505(14)
C42 Uani 0.6003(4) 0.3094(4) 0.4401(3) 1.000 0.0553(16)
C43 Uani 0.5056(4) 0.4043(4) 0.3973(3) 1.000 0.0473(14)
C44 Uani 0.5257(3) 0.1947(4) -0.0336(2) 1.000 0.0379(12)
C51 Uiso -0.0605(9) 0.4889(10) 0.4915(7) 0.500 0.124(5)
C52 Uiso 0.0073(10) 0.5716(9) 0.4368(6) 0.500 0.105(6)
C53 Uiso 0.1185(9) 0.5710(9) 0.4643(7) 0.500 0.105(4)
C54 Uiso 0.1619(9) 0.4875(10) 0.5463(7) 0.500 0.136(9)
C55 Uiso 0.0940(11) 0.4047(10) 0.6010(7) 0.500 0.151(7)
C56 Uiso -0.0171(11) 0.4054(10) 0.5735(7) 0.500 0.119(7)
C57 Uiso -0.1481(11) 0.4940(14) 0.4689(10) 0.500 0.214(17)
H1 Uiso 0.214(3) 0.277(3) 0.335(2) 1.000 0.035(9)
H1A Uiso 0.4107(4) 0.1601(4) 0.4584(2) 1.000 0.0660
H1B Uiso 0.3393(4) 0.0708(4) 0.5345(2) 1.000 0.0660
H1C Uiso 0.2806(4) 0.2131(4) 0.5224(2) 1.000 0.0660
H2 Uiso 0.382(3) 0.024(3) 0.167(2) 1.000 0.031(8)
H2A Uiso 0.0268(4) 0.1385(4) 0.4116(3) 1.000 0.0740
H2B Uiso 0.0276(4) 0.1989(4) 0.4917(3) 1.000 0.0740
H2C Uiso 0.0864(4) 0.0566(4) 0.5038(3) 1.000 0.0740
H3A Uiso 0.6029(4) -0.0639(4) 0.2654(3) 1.000 0.0770
H3B Uiso 0.5939(4) -0.1752(4) 0.2350(3) 1.000 0.0770
H3C Uiso 0.5632(4) -0.1727(4) 0.3434(3) 1.000 0.0770
H4A Uiso 0.2077(4) -0.1204(4) 0.2896(3) 1.000 0.0730
H4B Uiso 0.3047(4) -0.2096(4) 0.3592(3) 1.000 0.0730
H4C Uiso 0.3354(4) -0.2121(4) 0.2508(3) 1.000 0.0730
H5A Uiso 0.3348(3) 0.3670(4) -0.1495(2) 1.000 0.0610
H5B Uiso 0.3700(3) 0.4910(4) -0.1807(2) 1.000 0.0610
H5C Uiso 0.2278(3) 0.4917(4) -0.1774(2) 1.000 0.0610
H6A Uiso 0.1825(3) 0.6438(3) 0.0372(3) 1.000 0.0630
H6B Uiso 0.1305(3) 0.6684(3) -0.0582(3) 1.000 0.0630
H6C Uiso 0.2728(3) 0.6677(3) -0.0614(3) 1.000 0.0630
H13 Uiso -0.0188(3) 0.2833(3) 0.2590(2) 1.000 0.0330
H16 Uiso 0.2480(3) 0.2199(3) -0.0744(2) 1.000 0.0360
H17 Uiso 0.2177(3) 0.0346(3) -0.0497(2) 1.000 0.0410
H20 Uiso -0.0612(3) 0.0808(3) 0.2871(2) 1.000 0.0450
H21 Uiso -0.0975(4) -0.1032(4) 0.3025(3) 1.000 0.0560
H22 Uiso -0.0007(4) -0.2113(4) 0.1844(3) 1.000 0.0570
H23 Uiso 0.1230(4) -0.1315(3) 0.0487(3) 1.000 0.0500
H24A Uiso 0.0620(3) 0.5741(3) 0.1360(3) 1.000 0.0580
H24B Uiso 0.0573(3) 0.4937(3) 0.2414(3) 1.000 0.0580
H24C Uiso -0.0666(3) 0.5438(3) 0.1920(3) 1.000 0.0580
H33 Uiso 0.6040(3) 0.1307(3) 0.1469(2) 1.000 0.0340
H36 Uiso 0.2919(3) 0.5731(3) 0.1478(2) 1.000 0.0400
H37 Uiso 0.3366(3) 0.5698(3) 0.2897(2) 1.000 0.0440
H40 Uiso 0.6708(3) 0.1300(4) 0.2974(3) 1.000 0.0490
H41 Uiso 0.7256(4) 0.1432(4) 0.4337(3) 1.000 0.0610
H42 Uiso 0.6235(4) 0.3138(4) 0.4948(3) 1.000 0.0660
H43 Uiso 0.4641(4) 0.4722(4) 0.4233(3) 1.000 0.0570
H44A Uiso 0.4765(3) 0.2445(4) -0.0840(2) 1.000 0.0570
H44B Uiso 0.5071(3) 0.1172(4) -0.0097(2) 1.000 0.0570
H44C Uiso 0.6166(3) 0.1811(4) -0.0579(2) 1.000 0.0570
H52 Uiso -0.0217(13) 0.6275(11) 0.3819(7) 0.500 0.1260
H53 Uiso 0.1639(12) 0.6263(11) 0.4277(9) 0.500 0.1260
H54 Uiso 0.2363(10) 0.4871(13) 0.5647(10) 0.500 0.1630
H55 Uiso 0.1231(14) 0.3489(12) 0.6559(8) 0.500 0.1810
H56 Uiso -0.0625(14) 0.3500(12) 0.6101(9) 0.500 0.1430
H57A Uiso -0.1853(12) 0.4324(16) 0.5124(12) 0.500 0.3210
H57B Uiso -0.1277(13) 0.4806(16) 0.4056(11) 0.500 0.3210
H57C Uiso -0.2090(10) 0.5737(15) 0.4688(11) 0.500 0.3210

loop_
_atom_type_symbol
_atom_type_description
_atom_type_scat_dispersion_real
_atom_type_scat_dispersion_imag
_atom_type_scat_source
Y Y -2.7962 3.5667 'International Tables Vol C Tables 4.2.6.8 and 6.1.1.4'
Si Si 0.0817 0.0704 'International Tables Vol C Tables 4.2.6.8 and 6.1.1.4'
N N 0.0061 0.0033 'International Tables Vol C Tables 4.2.6.8 and 6.1.1.4'
H H 0.0000 0.0000 'International Tables Vol C Tables 4.2.6.8 and 6.1.1.4'
C C 0.0033 0.0016 'International Tables Vol C Tables 4.2.6.8 and 6.1.1.4'

loop_
_geom_angle_atom_site_label_1
_geom_angle_atom_site_label_2
_geom_angle_atom_site_label_3
_geom_angle
_geom_angle_publ_flag
Si1 Y Si2 65.33(3) yes
Si1 Y N 32.75(8) yes
Si1 Y C11 131.80(7) yes
Si1 Y C12 100.51(7) yes
Si1 Y C13 83.53(6) yes
Si1 Y C14 99.10(6) yes
Si1 Y C15 129.92(7) yes
Si1 Y C31 138.68(8) yes
Si1 Y C32 138.15(8) yes
Si1 Y C33 107.55(7) yes
Si1 Y C34 91.42(6) yes
Si1 Y C35 106.64(7) yes
Si2 Y N 32.66(8) yes
Si2 Y C11 137.51(8) yes
Si2 Y C12 137.57(8) yes
Si2 Y C13 107.20(7) yes
Si2 Y C14 90.68(7) yes
Si2 Y C15 105.88(8) yes
Si2 Y C31 131.50(8) yes
Si2 Y C32 100.41(8) yes
Si2 Y C33 83.70(7) yes
Si2 Y C34 99.62(7) yes
Si2 Y C35 130.53(8) yes
N Y C11 148.17(12) yes
N Y C12 124.49(11) yes
N Y C13 97.82(11) yes
N Y C14 97.46(11) yes
N Y C15 124.45(12) yes
N Y C31 145.42(12) yes
N Y C32 122.00(12) yes
N Y C33 94.97(11) yes
N Y C34 94.88(11) yes
N Y C35 122.26(11) yes
C11 Y C12 31.62(9) yes
C11 Y C13 51.73(10) yes
C11 Y C14 52.01(10) yes
C11 Y C15 31.64(11) yes
C11 Y C31 66.40(11) yes
C11 Y C32 86.17(10) yes
C11 Y C33 115.65(10) yes
C11 Y C34 115.85(10) yes
C11 Y C35 86.04(10) yes
C12 Y C13 30.54(10) yes
C12 Y C14 50.49(10) yes
C12 Y C15 51.09(10) yes
C12 Y C31 86.44(10) yes
C12 Y C32 113.51(10) yes
C12 Y C33 137.71(10) yes
C12 Y C34 121.34(11) yes
C12 Y C35 91.40(11) yes
C13 Y C14 30.03(10) yes
C13 Y C15 50.57(9) yes
C13 Y C31 115.68(10) yes
C13 Y C32 137.48(9) yes
C13 Y C33 167.21(9) yes
C13 Y C34 147.45(10) yes
C13 Y C35 120.71(11) yes
C14 Y C15 31.02(9) yes
C14 Y C31 115.69(10) yes
C14 Y C32 121.06(9) yes
C14 Y C33 147.27(9) yes
C14 Y C34 167.66(9) yes
C14 Y C35 137.60(10) yes
C15 Y C31 85.84(10) yes
C15 Y C32 91.30(10) yes
C15 Y C33 120.79(9) yes
C15 Y C34 137.57(9) yes
C15 Y C35 113.29(10) yes
C31 Y C32 31.32(11) yes
C31 Y C33 51.71(10) yes
C31 Y C34 52.14(10) yes
C31 Y C35 32.08(9) yes
C32 Y C33 30.72(9) yes
C32 Y C34 50.54(9) yes
C32 Y C35 51.33(10) yes
C33 Y C34 29.97(10) yes
C33 Y C35 50.78(11) yes
C34 Y C35 31.12(10) yes
Y Si1 N 47.81(11) yes
Y Si1 C1 130.45(13) yes
Y Si1 C2 119.29(14) yes
N Si1 C1 117.28(19) yes
N Si1 C2 115.3(2) yes
C1 Si1 C2 109.51(19) yes
Y Si2 N 47.62(10) yes
Y Si2 C3 121.51(15) yes
Y Si2 C4 129.09(15) yes
N Si2 C3 116.5(2) yes
N Si2 C4 117.49(19) yes
C3 Si2 C4 108.5(2) yes
C5 Si3 C6 105.08(19) yes
C5 Si3 C11 113.45(16) yes
C5 Si3 C31 113.23(16) yes
C6 Si3 C11 113.50(17) yes
C6 Si3 C31 113.23(17) yes
C11 Si3 C31 98.66(15) yes
Y N Si1 99.45(16) yes
Y N Si2 99.72(13) yes
Si1 N Si2 160.1(2) yes
Y C11 Si3 97.35(15) yes
Y C11 C12 75.85(18) yes
Y C11 C15 75.13(18) yes
Si3 C11 C12 125.3(3) yes
Si3 C11 C15 125.4(2) yes
C12 C11 C15 105.5(3) no
Y C12 C11 72.53(19) yes
Y C12 C13 76.5(2) yes
Y C12 C24 119.0(2) yes
C11 C12 C13 109.1(3) no
C11 C12 C24 128.5(3) no
C13 C12 C24 122.4(3) no
Y C13 C12 73.0(2) yes
Y C13 C14 75.5(2) yes
C12 C13 C14 109.0(3) no
Y C14 C13 74.5(2) yes
Y C14 C15 71.6(2) yes
Y C14 C19 123.7(2) yes
C13 C14 C15 107.1(3) no
C13 C14 C19 131.7(3) no
C15 C14 C19 121.0(3) no
Y C15 C11 73.23(18) yes
Y C15 C14 77.43(18) yes
Y C15 C16 119.1(2) yes
C11 C15 C14 109.4(3) no
C11 C15 C16 132.3(3) no
C14 C15 C16 118.2(3) no
C15 C16 C17 120.5(3) no
C16 C17 C18 122.6(3) no
C17 C18 C19 119.6(3) no
C17 C18 C23 121.4(3) no
C19 C18 C23 118.9(3) no
C14 C19 C18 118.1(3) no
C14 C19 C20 122.8(3) no
C18 C19 C20 119.0(3) no
C19 C20 C21 120.8(3) no
C20 C21 C22 120.0(4) no
C21 C22 C23 120.2(4) no
C18 C23 C22 121.0(4) no
Y C31 Si3 97.58(14) yes
Y C31 C32 75.81(18) yes
Y C31 C35 75.40(18) yes
Si3 C31 C32 126.8(2) yes
Si3 C31 C35 123.6(3) yes
C32 C31 C35 105.9(3) no
Y C32 C31 72.87(18) yes
Y C32 C33 76.60(19) yes
Y C32 C44 119.8(2) yes
C31 C32 C33 109.5(3) no
C31 C32 C44 127.7(3) no
C33 C32 C44 122.7(3) no
Y C33 C32 72.7(2) yes
Y C33 C34 75.8(2) yes
C32 C33 C34 108.9(3) no
Y C34 C33 74.2(2) yes
Y C34 C35 71.8(2) yes
Y C34 C39 122.6(2) yes
C33 C34 C35 107.6(3) no
C33 C34 C39 132.4(3) no
C35 C34 C39 119.9(3) no
Y C35 C31 72.52(19) yes
Y C35 C34 77.1(2) yes
Y C35 C36 117.6(2) yes
C31 C35 C34 108.1(3) no
C31 C35 C36 132.7(3) no
C34 C35 C36 119.2(3) no
C35 C36 C37 120.4(3) no
C36 C37 C38 121.9(3) no
C37 C38 C39 120.5(3) no
C37 C38 C43 120.4(3) no
C39 C38 C43 119.0(3) no
C34 C39 C38 118.2(3) no
C34 C39 C40 121.9(3) no
C38 C39 C40 119.8(3) no
C39 C40 C41 119.9(4) no
C40 C41 C42 120.4(4) no
C41 C42 C43 120.9(4) no
C38 C43 C42 120.0(4) no
Si1 Y H1 27.8(8) no
Si1 Y H2 93.6(7) no
Si2 Y H1 93.1(8) no
Si2 Y H2 28.4(7) no
N Y H1 60.4(8) no
N Y H2 61.0(7) no
C11 Y H1 112.2(8) no
C11 Y H2 115.6(8) no
C12 Y H1 81.4(8) no
C12 Y H2 132.7(9) no
C13 Y H1 76.3(9) no
C13 Y H2 109.4(9) no
C14 Y H1 102.0(9) no
C14 Y H2 82.9(9) no
C15 Y H1 126.6(9) no
C15 Y H2 85.6(8) no
C31 Y H1 117.6(8) no
C31 Y H2 111.5(8) no
C32 Y H1 134.3(9) no
C32 Y H2 81.2(8) no
C33 Y H1 110.4(9) no
C33 Y H2 76.9(9) no
C34 Y H1 84.3(9) no
C34 Y H2 103.0(9) no
C35 Y H1 87.1(8) no
C35 Y H2 127.3(9) no
H1 Y H2 121.4(10) no
Y Si1 H1 50.2(12) no
N Si1 H1 97.6(12) no
C1 Si1 H1 108.0(14) no
C2 Si1 H1 107.9(14) no
Y Si2 H2 50.4(13) no
N Si2 H2 98.0(13) no
C3 Si2 H2 106.0(14) no
C4 Si2 H2 109.0(14) no
Si1 C1 H1A 109.5(3) no
Si1 C1 H1B 109.4(4) no
Si1 C1 H1C 109.5(4) no
H1A C1 H1B 109.5(6) no
H1A C1 H1C 109.5(6) no
H1B C1 H1C 109.4(4) no
Si1 C2 H2A 109.5(4) no
Si1 C2 H2B 109.5(5) no
Si1 C2 H2C 109.5(5) no
H2A C2 H2B 109.5(6) no
H2A C2 H2C 109.4(6) no
H2B C2 H2C 109.4(6) no
Si2 C3 H3A 109.5(4) no
Si2 C3 H3B 109.5(5) no
Si2 C3 H3C 109.5(5) no
H3A C3 H3B 109.4(6) no
H3A C3 H3C 109.4(6) no
H3B C3 H3C 109.5(6) no
Si2 C4 H4A 109.4(4) no
Si2 C4 H4B 109.5(5) no
Si2 C4 H4C 109.4(4) no
H4A C4 H4B 109.5(6) no
H4A C4 H4C 109.5(6) no
H4B C4 H4C 109.5(6) no
Si3 C5 H5A 109.5(3) no
Si3 C5 H5B 109.5(3) no
Si3 C5 H5C 109.5(3) no
H5A C5 H5B 109.4(5) no
H5A C5 H5C 109.5(5) no
H5B C5 H5C 109.5(5) no
Si3 C6 H6A 109.5(4) no
Si3 C6 H6B 109.4(3) no
Si3 C6 H6C 109.5(4) no
H6A C6 H6B 109.5(5) no
H6A C6 H6C 109.5(5) no
H6B C6 H6C 109.5(5) no
Y C13 H13 117.9(3) no
C12 C13 H13 125.5(4) no
C14 C13 H13 125.6(4) no
C15 C16 H16 119.7(4) no
C17 C16 H16 119.8(4) no
C16 C17 H17 118.7(4) no
C18 C17 H17 118.7(4) no
C19 C20 H20 119.7(4) no
C21 C20 H20 119.6(4) no
C20 C21 H21 120.1(5) no
C22 C21 H21 119.9(5) no
C21 C22 H22 119.9(5) no
C23 C22 H22 119.9(5) no
C18 C23 H23 119.5(5) no
C22 C23 H23 119.5(5) no
C12 C24 H24A 109.5(4) no
C12 C24 H24B 109.5(4) no
C12 C24 H24C 109.5(4) no
H24A C24 H24B 109.5(5) no
H24A C24 H24C 109.4(5) no
H24B C24 H24C 109.4(5) no
Y C33 H33 117.8(3) no
C32 C33 H33 125.6(4) no
C34 C33 H33 125.6(4) no
C35 C36 H36 119.9(4) no
C37 C36 H36 119.8(4) no
C36 C37 H37 119.1(4) no
C38 C37 H37 119.1(4) no
C39 C40 H40 120.0(5) no
C41 C40 H40 120.1(5) no
C40 C41 H41 119.8(5) no
C42 C41 H41 119.8(5) no
C41 C42 H42 119.5(5) no
C43 C42 H42 119.6(5) no
C38 C43 H43 120.0(5) no
C42 C43 H43 120.0(5) no
C32 C44 H44A 109.5(5) no
C32 C44 H44B 109.5(3) no
C32 C44 H44C 109.5(4) no
H44A C44 H44B 109.5(5) no
H44A C44 H44C 109.5(4) no
H44B C44 H44C 109.4(6) no
Y H1 Si1 102.0(17) no
Y H2 Si2 101.2(16) no
C52 C51 C56 120.0(10) no
C52 C51 C57 117.8(12) no
C56 C51 C57 122.2(13) no
C51 C52 C53 120.0(9) no
C52 C53 C54 120.0(10) no
C53 C54 C55 120.0(10) no
C54 C55 C56 120.0(10) no
C51 C56 C55 120.0(11) no
C51 C52 H52 120.1(15) no
C53 C52 H52 120.0(14) no
C52 C53 H53 120.0(13) no
C54 C53 H53 120.0(14) no
C53 C54 H54 120.0(14) no
C55 C54 H54 120.0(14) no
C54 C55 H55 119.9(16) no
C56 C55 H55 120.1(15) no
C51 C56 H56 120.0(15) no
C55 C56 H56 119.9(14) no
C51 C57 H57A 109.4(17) no
C51 C57 H57B 109.5(17) no
C51 C57 H57C 109.4(18) no
H57A C57 H57B 110(2) no
H57A C57 H57C 109.4(19) no
H57B C57 H57C 110(2) no

loop_
_geom_bond_atom_site_label_1
_geom_bond_atom_site_label_2
_geom_bond_distance
_geom_bond_publ_flag
Y Si1 3.0279(9) yes
Y Si2 3.0344(10) yes
Y N 2.274(3) yes
Y C11 2.617(3) yes
Y C12 2.661(4) yes
Y C13 2.705(4) yes
Y C14 2.719(4) yes
Y C15 2.642(3) yes
Y C31 2.609(3) yes
Y C32 2.647(3) yes
Y C33 2.697(4) yes
Y C34 2.717(4) yes
Y C35 2.647(4) yes
Si1 N 1.660(3) yes
Si1 C1 1.848(4) yes
Si1 C2 1.855(5) yes
Si2 N 1.661(3) yes
Si2 C3 1.855(5) yes
Si2 C4 1.851(5) yes
Si3 C5 1.866(3) yes
Si3 C6 1.863(4) yes
Si3 C11 1.886(3) yes
Si3 C31 1.888(4) yes
C11 C12 1.439(4) no
C11 C15 1.434(5) no
C12 C13 1.414(5) no
C12 C24 1.496(5) no
C13 C14 1.405(5) no
C14 C15 1.435(4) no
C14 C19 1.449(5) no
C15 C16 1.434(4) no
C16 C17 1.351(5) no
C17 C18 1.434(4) no
C18 C19 1.409(4) no
C18 C23 1.407(5) no
C19 C20 1.405(4) no
C20 C21 1.379(6) no
C21 C22 1.394(6) no
C22 C23 1.368(6) no
C31 C32 1.419(5) no
C31 C35 1.453(4) no
C32 C33 1.416(4) no
C32 C44 1.509(5) no
C33 C34 1.400(5) no
C34 C35 1.441(5) no
C34 C39 1.454(4) no
C35 C36 1.422(5) no
C36 C37 1.352(4) no
C37 C38 1.439(5) no
C38 C39 1.394(5) no
C38 C43 1.422(5) no
C39 C40 1.404(5) no
C40 C41 1.384(6) no
C41 C42 1.379(6) no
C42 C43 1.367(7) no
Y H1 2.38(3) no
Y H2 2.38(3) no
Si1 H1 1.45(3) no
Si2 H2 1.47(3) no
C1 H1A 0.960(6) no
C1 H1B 0.960(5) no
C1 H1C 0.960(6) no
C2 H2A 0.961(6) no
C2 H2B 0.960(6) no
C2 H2C 0.960(6) no
C3 H3A 0.960(7) no
C3 H3B 0.960(6) no
C3 H3C 0.960(6) no
C4 H4A 0.960(7) no
C4 H4B 0.959(6) no
C4 H4C 0.961(6) no
C5 H5A 0.960(6) no
C5 H5B 0.960(5) no
C5 H5C 0.959(5) no
C6 H6A 0.959(6) no
C6 H6B 0.961(5) no
C6 H6C 0.959(5) no
C13 H13 0.931(4) no
C16 H16 0.930(4) no
C17 H17 0.930(4) no
C20 H20 0.930(4) no
C21 H21 0.929(6) no
C22 H22 0.929(7) no
C23 H23 0.930(5) no
C24 H24A 0.960(5) no
C24 H24B 0.959(6) no
C24 H24C 0.961(5) no
C33 H33 0.931(5) no
C36 H36 0.930(5) no
C37 H37 0.929(5) no
C40 H40 0.930(6) no
C41 H41 0.930(7) no
C42 H42 0.931(6) no
C43 H43 0.930(6) no
C44 H44A 0.959(5) no
C44 H44B 0.961(6) no
C44 H44C 0.960(5) no
C51 C52 1.389(15) no
C51 C56 1.390(15) no
C51 C57 1.083(18) no
C52 C53 1.391(16) no
C53 C54 1.390(14) no
C54 C55 1.391(16) no
C55 C56 1.389(18) no
C52 H52 0.930(14) no
C53 H53 0.930(17) no
C54 H54 0.931(17) no
C55 H55 0.930(16) no
C56 H56 0.930(19) no
C57 H57A 0.96(2) no
C57 H57B 0.96(2) no
C57 H57C 0.96(2) no

loop_
_geom_torsion_atom_site_label_1
_geom_torsion_atom_site_label_2
_geom_torsion_atom_site_label_3
_geom_torsion_atom_site_label_4
_geom_torsion
_geom_torsion_publ_flag
Si2 Y Si1 N 3.11(17) no
Si2 Y Si1 C1 95.4(2) no
Si2 Y Si1 C2 -95.66(17) no
N Y Si1 C1 92.3(3) no
N Y Si1 C2 -98.8(2) no
C11 Y Si1 N 135.8(2) no
C11 Y Si1 C1 -131.9(2) no
C11 Y Si1 C2 37.0(2) no
C12 Y Si1 N 140.92(19) no
C12 Y Si1 C1 -126.8(2) no
C12 Y Si1 C2 42.15(19) no
C13 Y Si1 N 115.42(19) no
C13 Y Si1 C1 -152.3(2) no
C13 Y Si1 C2 16.65(18) no
C14 Y Si1 N 89.65(19) no
C14 Y Si1 C1 -178.1(2) no
C14 Y Si1 C2 -9.12(19) no
C15 Y Si1 N 93.6(2) no
C15 Y Si1 C1 -174.1(2) no
C15 Y Si1 C2 -5.2(2) no
C31 Y Si1 N -122.5(2) no
C31 Y Si1 C1 -30.2(2) no
C31 Y Si1 C2 138.8(2) no
C32 Y Si1 N -74.5(2) no
C32 Y Si1 C1 17.8(2) no
C32 Y Si1 C2 -173.3(2) no
C33 Y Si1 N -71.11(19) no
C33 Y Si1 C1 21.2(2) no
C33 Y Si1 C2 -169.88(18) no
C34 Y Si1 N -96.82(19) no
C34 Y Si1 C1 -4.5(2) no
C34 Y Si1 C2 164.41(19) no
C35 Y Si1 N -124.41(19) no
C35 Y Si1 C1 -32.1(2) no
C35 Y Si1 C2 136.82(19) no
Si1 Y Si2 N -3.12(17) no
Si1 Y Si2 C3 -101.69(16) no
Si1 Y Si2 C4 90.54(18) no
N Y Si2 C3 -98.6(2) no
N Y Si2 C4 93.7(2) no
C11 Y Si2 N -128.9(2) no
C11 Y Si2 C3 132.54(19) no
C11 Y Si2 C4 -35.2(2) no
C12 Y Si2 N -81.3(2) no
C12 Y Si2 C3 -179.9(2) no
C12 Y Si2 C4 12.4(2) no
C13 Y Si2 N -77.33(19) no
C13 Y Si2 C3 -175.91(17) no
C13 Y Si2 C4 16.33(19) no
C14 Y Si2 N -102.82(18) no
C14 Y Si2 C3 158.60(17) no
C14 Y Si2 C4 -9.16(19) no
C15 Y Si2 N -130.24(19) no
C15 Y Si2 C3 131.19(18) no
C15 Y Si2 C4 -36.58(19) no
C31 Y Si2 N 131.1(2) no
C31 Y Si2 C3 32.50(19) no
C31 Y Si2 C4 -135.3(2) no
C32 Y Si2 N 135.39(19) no
C32 Y Si2 C3 36.81(18) no
C32 Y Si2 C4 -130.95(19) no
C33 Y Si2 N 109.50(18) no
C33 Y Si2 C3 10.92(17) no
C33 Y Si2 C4 -156.84(19) no
C34 Y Si2 N 84.01(18) no
C34 Y Si2 C3 -14.56(17) no
C34 Y Si2 C4 177.67(18) no
C35 Y Si2 N 88.13(19) no
C35 Y Si2 C3 -10.44(18) no
C35 Y Si2 C4 -178.21(19) no
Si1 Y N Si2 174.8(3) no
Si2 Y N Si1 -174.8(3) no
C11 Y N Si1 -80.3(3) no
C11 Y N Si2 94.4(2) no
C12 Y N Si1 -48.8(2) no
C12 Y N Si2 126.00(15) no
C13 Y N Si1 -64.94(17) no
C13 Y N Si2 109.82(16) no
C14 Y N Si1 -95.24(16) no
C14 Y N Si2 79.52(17) no
C15 Y N Si1 -111.84(16) no
C15 Y N Si2 62.9(2) no
C31 Y N Si1 101.0(2) no
C31 Y N Si2 -84.3(2) no
C32 Y N Si1 130.70(15) no
C32 Y N Si2 -54.5(2) no
C33 Y N Si1 115.11(16) no
C33 Y N Si2 -70.13(17) no
C34 Y N Si1 85.02(16) no
C34 Y N Si2 -100.22(16) no
C35 Y N Si1 69.2(2) no
C35 Y N Si2 -116.06(16) no
Si1 Y C11 Si3 134.30(9) no
Si1 Y C11 C12 9.7(2) no
Si1 Y C11 C15 -100.94(18) no
Si2 Y C11 Si3 -127.24(10) no
Si2 Y C11 C12 108.14(19) no
Si2 Y C11 C15 -2.5(2) no
N Y C11 Si3 180.0(8) no
N Y C11 C12 55.3(3) no
N Y C11 C15 -55.3(3) no
C12 Y C11 Si3 124.6(3) no
C12 Y C11 C15 -110.6(3) no
C13 Y C11 Si3 160.42(19) no
C13 Y C11 C12 35.80(19) no
C13 Y C11 C15 -74.8(2) no
C14 Y C11 Si3 -161.12(18) no
C14 Y C11 C12 74.3(2) no
C14 Y C11 C15 -36.36(18) no
C15 Y C11 Si3 -124.8(2) no
C15 Y C11 C12 110.6(3) no
C31 Y C11 Si3 -0.83(11) no
C31 Y C11 C12 -125.5(2) no
C31 Y C11 C15 123.9(2) no
C32 Y C11 Si3 -26.00(13) no
C32 Y C11 C12 -150.6(2) no
C32 Y C11 C15 98.75(19) no
C33 Y C11 Si3 -17.12(17) no
C33 Y C11 C12 -141.74(19) no
C33 Y C11 C15 107.64(19) no
C34 Y C11 Si3 16.25(16) no
C34 Y C11 C12 -108.4(2) no
C34 Y C11 C15 141.00(18) no
C35 Y C11 Si3 25.45(13) no
C35 Y C11 C12 -99.2(2) no
C35 Y C11 C15 150.21(19) no
Si1 Y C12 C11 -172.67(19) no
Si1 Y C12 C13 -57.33(17) no
Si1 Y C12 C24 62.4(3) no
Si2 Y C12 C11 -107.91(19) no
Si2 Y C12 C13 7.4(2) no
Si2 Y C12 C24 127.2(2) no
N Y C12 C11 -148.2(2) no
N Y C12 C13 -32.9(2) no
N Y C12 C24 86.9(3) no
C11 Y C12 C13 115.3(3) no
C11 Y C12 C24 -124.9(4) no
C13 Y C12 C11 -115.3(3) no
C13 Y C12 C24 119.8(3) no
C14 Y C12 C11 -79.5(2) no
C14 Y C12 C13 35.85(17) no
C14 Y C12 C24 155.6(3) no
C15 Y C12 C11 -39.12(19) no
C15 Y C12 C13 76.2(2) no
C15 Y C12 C24 -164.0(3) no
C31 Y C12 C11 48.4(2) no
C31 Y C12 C13 163.75(18) no
C31 Y C12 C24 -76.5(3) no
C32 Y C12 C11 32.3(2) no
C32 Y C12 C13 147.60(17) no
C32 Y C12 C24 -92.6(3) no
C33 Y C12 C11 56.1(3) no
C33 Y C12 C13 171.40(16) no
C33 Y C12 C24 -68.8(3) no
C34 Y C12 C11 89.1(2) no
C34 Y C12 C13 -155.52(16) no
C34 Y C12 C24 -35.7(3) no
C35 Y C12 C11 80.1(2) no
C35 Y C12 C13 -164.54(18) no
C35 Y C12 C24 -44.8(3) no
Si1 Y C13 C12 123.59(17) no
Si1 Y C13 C14 -120.94(17) no
Si2 Y C13 C12 -174.76(16) no
Si2 Y C13 C14 -59.29(17) no
N Y C13 C12 153.14(18) no
N Y C13 C14 -91.39(19) no
C11 Y C13 C12 -37.12(17) no
C11 Y C13 C14 78.35(19) no
C12 Y C13 C14 115.5(2) no
C14 Y C13 C12 -115.5(2) no
C15 Y C13 C12 -78.08(19) no
C15 Y C13 C14 37.39(17) no
C31 Y C13 C12 -18.0(2) no
C31 Y C13 C14 97.42(19) no
C32 Y C13 C12 -46.6(2) no
C32 Y C13 C14 68.8(2) no
C34 Y C13 C12 41.1(2) no
C34 Y C13 C14 156.60(18) no
C35 Y C13 C12 18.1(2) no
C35 Y C13 C14 133.53(17) no
Si1 Y C14 C13 59.67(17) no
Si1 Y C14 C15 174.13(18) no
Si1 Y C14 C19 -70.4(2) no
Si2 Y C14 C13 124.78(17) no
Si2 Y C14 C15 -120.76(19) no
Si2 Y C14 C19 -5.3(2) no
N Y C14 C13 92.73(19) no
N Y C14 C15 -152.8(2) no
N Y C14 C19 -37.3(2) no
C11 Y C14 C13 -77.3(2) no
C11 Y C14 C15 37.12(19) no
C11 Y C14 C19 152.6(3) no
C12 Y C14 C13 -36.49(17) no
C12 Y C14 C15 78.0(2) no
C12 Y C14 C19 -166.6(3) no
C13 Y C14 C15 114.5(3) no
C13 Y C14 C19 -130.1(3) no
C15 Y C14 C13 -114.5(3) no
C15 Y C14 C19 115.5(3) no
C31 Y C14 C13 -97.40(18) no
C31 Y C14 C15 17.1(2) no
C31 Y C14 C19 132.5(2) no
C32 Y C14 C13 -132.62(18) no
C32 Y C14 C15 -18.2(2) no
C32 Y C14 C19 97.3(2) no
C33 Y C14 C13 -155.85(19) no
C33 Y C14 C15 -41.4(3) no
C33 Y C14 C19 74.1(3) no
C35 Y C14 C13 -67.6(2) no
C35 Y C14 C15 46.9(3) no
C35 Y C14 C19 162.3(2) no
Si1 Y C15 C11 107.39(18) no
Si1 Y C15 C14 -7.6(2) no
Si1 Y C15 C16 -123.0(2) no
Si2 Y C15 C11 178.25(17) no
Si2 Y C15 C14 63.3(2) no
Si2 Y C15 C16 -52.2(3) no
N Y C15 C11 148.28(19) no
N Y C15 C14 33.3(2) no
N Y C15 C16 -82.1(3) no
C11 Y C15 C14 -115.0(3) no
C11 Y C15 C16 129.6(3) no
C12 Y C15 C11 39.09(18) no
C12 Y C15 C14 -75.9(2) no
C12 Y C15 C16 168.7(3) no
C13 Y C15 C11 78.8(2) no
C13 Y C15 C14 -36.14(19) no
C13 Y C15 C16 -151.6(3) no
C14 Y C15 C11 115.0(3) no
C14 Y C15 C16 -115.5(3) no
C31 Y C15 C11 -49.68(19) no
C31 Y C15 C14 -164.6(2) no
C31 Y C15 C16 79.9(3) no
C32 Y C15 C11 -80.54(19) no
C32 Y C15 C14 164.5(2) no
C32 Y C15 C16 49.0(3) no
C33 Y C15 C11 -89.6(2) no
C33 Y C15 C14 155.41(19) no
C33 Y C15 C16 39.9(3) no
C34 Y C15 C11 -57.1(2) no
C34 Y C15 C14 -172.03(18) no
C34 Y C15 C16 72.5(3) no
C35 Y C15 C11 -32.7(2) no
C35 Y C15 C14 -147.60(19) no
C35 Y C15 C16 96.9(3) no
Si1 Y C31 Si3 -126.38(10) no
Si1 Y C31 C32 107.51(18) no
Si1 Y C31 C35 -3.5(3) no
Si2 Y C31 Si3 134.29(9) no
Si2 Y C31 C32 8.2(2) no
Si2 Y C31 C35 -102.84(19) no
N Y C31 Si3 -179.9(4) no
N Y C31 C32 54.0(3) no
N Y C31 C35 -57.0(3) no
C11 Y C31 Si3 0.83(13) no
C11 Y C31 C32 -125.3(2) no
C11 Y C31 C35 123.7(2) no
C12 Y C31 Si3 -24.50(13) no
C12 Y C31 C32 -150.6(2) no
C12 Y C31 C35 98.4(2) no
C13 Y C31 Si3 -15.43(16) no
C13 Y C31 C32 -141.53(18) no
C13 Y C31 C35 107.4(2) no
C14 Y C31 Si3 17.99(17) no
C14 Y C31 C32 -108.1(2) no
C14 Y C31 C35 140.86(19) no
C15 Y C31 Si3 26.71(13) no
C15 Y C31 C32 -99.4(2) no
C15 Y C31 C35 149.6(2) no
C32 Y C31 Si3 126.1(2) no
C32 Y C31 C35 -111.0(3) no
C33 Y C31 Si3 162.04(19) no
C33 Y C31 C32 35.94(18) no
C33 Y C31 C35 -75.1(2) no
C34 Y C31 Si3 -159.61(19) no
C34 Y C31 C32 74.3(2) no
C34 Y C31 C35 -36.74(19) no
C35 Y C31 Si3 -122.9(3) no
C35 Y C31 C32 111.0(3) no
Si1 Y C32 C31 -109.31(18) no
Si1 Y C32 C33 6.3(3) no
Si1 Y C32 C44 126.6(2) no
Si2 Y C32 C31 -173.77(17) no
Si2 Y C32 C33 -58.2(2) no
Si2 Y C32 C44 62.1(3) no
N Y C32 C31 -147.23(19) no
N Y C32 C33 -31.6(2) no
N Y C32 C44 88.7(3) no
C11 Y C32 C31 48.57(19) no
C11 Y C32 C33 164.2(2) no
C11 Y C32 C44 -75.5(3) no
C12 Y C32 C31 32.3(2) no
C12 Y C32 C33 147.90(19) no
C12 Y C32 C44 -91.8(3) no
C13 Y C32 C31 56.0(2) no
C13 Y C32 C33 171.65(19) no
C13 Y C32 C44 -68.1(3) no
C14 Y C32 C31 89.1(2) no
C14 Y C32 C33 -155.33(19) no
C14 Y C32 C44 -35.0(3) no
C15 Y C32 C31 79.8(2) no
C15 Y C32 C33 -164.6(2) no
C15 Y C32 C44 -44.3(3) no
C31 Y C32 C33 115.6(3) no
C31 Y C32 C44 -124.1(3) no
C33 Y C32 C31 -115.6(3) no
C33 Y C32 C44 120.3(4) no
C34 Y C32 C31 -79.8(2) no
C34 Y C32 C33 35.78(19) no
C34 Y C32 C44 156.1(3) no
C35 Y C32 C31 -39.41(18) no
C35 Y C32 C33 76.2(2) no
C35 Y C32 C44 -163.5(3) no
Si1 Y C33 C32 -175.59(18) no
Si1 Y C33 C34 -60.25(18) no
Si2 Y C33 C32 122.79(19) no
Si2 Y C33 C34 -121.86(17) no
N Y C33 C32 153.5(2) no
N Y C33 C34 -91.16(19) no
C11 Y C33 C32 -17.6(2) no
C11 Y C33 C34 97.79(19) no
C12 Y C33 C32 -46.4(3) no
C12 Y C33 C34 68.9(2) no
C14 Y C33 C32 41.4(3) no
C14 Y C33 C34 156.74(19) no
C15 Y C33 C32 18.0(2) no
C15 Y C33 C34 133.38(18) no
C31 Y C33 C32 -36.67(19) no
C31 Y C33 C34 78.7(2) no
C32 Y C33 C34 115.3(3) no
C34 Y C33 C32 -115.3(3) no
C35 Y C33 C32 -78.2(2) no
C35 Y C33 C34 37.20(17) no
Si1 Y C34 C33 124.11(17) no
Si1 Y C34 C35 -120.86(16) no
Si1 Y C34 C39 -6.6(3) no
Si2 Y C34 C33 58.90(17) no
Si2 Y C34 C35 173.93(16) no
Si2 Y C34 C39 -71.8(3) no
N Y C34 C33 91.49(19) no
N Y C34 C35 -153.48(18) no
N Y C34 C39 -39.2(3) no
C11 Y C34 C33 -97.05(19) no
C11 Y C34 C35 18.0(2) no
C11 Y C34 C39 132.3(3) no
C12 Y C34 C33 -132.68(18) no
C12 Y C34 C35 -17.6(2) no
C12 Y C34 C39 96.7(3) no
C13 Y C34 C33 -155.71(18) no
C13 Y C34 C35 -40.7(2) no
C13 Y C34 C39 73.6(3) no
C15 Y C34 C33 -67.7(2) no
C15 Y C34 C35 47.3(2) no
C15 Y C34 C39 161.6(2) no
C31 Y C34 C33 -77.11(19) no
C31 Y C34 C35 37.92(17) no
C31 Y C34 C39 152.2(3) no
C32 Y C34 C33 -36.72(17) no
C32 Y C34 C35 78.32(19) no
C32 Y C34 C39 -167.4(3) no
C33 Y C34 C35 115.0(2) no
C33 Y C34 C39 -130.7(4) no
C35 Y C34 C33 -115.0(2) no
C35 Y C34 C39 114.3(3) no
Si1 Y C35 C31 177.58(18) no
Si1 Y C35 C34 63.59(17) no
Si1 Y C35 C36 -52.8(2) no
Si2 Y C35 C31 106.11(19) no
Si2 Y C35 C34 -7.9(2) no
Si2 Y C35 C36 -124.3(2) no
N Y C35 C31 145.7(2) no
N Y C35 C34 31.7(2) no
N Y C35 C36 -84.7(3) no
C11 Y C35 C31 -49.8(2) no
C11 Y C35 C34 -163.82(18) no
C11 Y C35 C36 79.8(2) no
C12 Y C35 C31 -81.0(2) no
C12 Y C35 C34 164.99(17) no
C12 Y C35 C36 48.6(2) no
C13 Y C35 C31 -90.1(2) no
C13 Y C35 C34 155.93(16) no
C13 Y C35 C36 39.5(3) no
C14 Y C35 C31 -57.5(2) no
C14 Y C35 C34 -171.51(16) no
C14 Y C35 C36 72.1(3) no
C15 Y C35 C31 -33.4(2) no
C15 Y C35 C34 -147.34(17) no
C15 Y C35 C36 96.2(2) no
C31 Y C35 C34 -114.0(3) no
C31 Y C35 C36 129.6(3) no
C32 Y C35 C31 38.42(19) no
C32 Y C35 C34 -75.57(19) no
C32 Y C35 C36 168.0(3) no
C33 Y C35 C31 78.2(2) no
C33 Y C35 C34 -35.75(16) no
C33 Y C35 C36 -152.2(3) no
C34 Y C35 C31 114.0(3) no
C34 Y C35 C36 -116.4(3) no
C1 Si1 N Y -121.18(18) no
C2 Si1 N Y 107.59(19) no
C3 Si2 N Y 109.62(19) no
C4 Si2 N Y -119.17(19) no
C5 Si3 C11 Y 121.13(16) no
C5 Si3 C11 C12 -161.0(3) no
C5 Si3 C11 C15 44.2(3) no
C6 Si3 C11 Y -119.02(16) no
C6 Si3 C11 C12 -41.2(3) no
C6 Si3 C11 C15 164.0(3) no
C31 Si3 C11 Y 1.07(13) no
C31 Si3 C11 C12 78.9(3) no
C31 Si3 C11 C15 -75.9(3) no
C5 Si3 C31 Y -121.30(16) no
C5 Si3 C31 C32 -43.4(3) no
C5 Si3 C31 C35 161.2(3) no
C6 Si3 C31 Y 119.21(16) no
C6 Si3 C31 C32 -162.9(3) no
C6 Si3 C31 C35 41.7(3) no
C11 Si3 C31 Y -1.07(16) no
C11 Si3 C31 C32 76.8(3) no
C11 Si3 C31 C35 -78.5(3) no
Y C11 C12 C13 -68.4(3) no
Y C11 C12 C24 113.5(4) no
Si3 C11 C12 Y -89.0(3) no
Si3 C11 C12 C13 -157.4(3) no
Si3 C11 C12 C24 24.5(5) no
C15 C11 C12 Y 69.8(2) no
C15 C11 C12 C13 1.5(4) no
C15 C11 C12 C24 -176.6(3) no
Y C11 C15 C14 69.7(2) no
Y C11 C15 C16 -114.3(4) no
Si3 C11 C15 Y 88.5(2) no
Si3 C11 C15 C14 158.2(3) no
Si3 C11 C15 C16 -25.9(6) no
C12 C11 C15 Y -70.4(2) no
C12 C11 C15 C14 -0.6(4) no
C12 C11 C15 C16 175.3(4) no
Y C12 C13 C14 -67.6(3) no
C11 C12 C13 Y 65.8(2) no
C11 C12 C13 C14 -1.8(4) no
C24 C12 C13 Y -116.0(3) no
C24 C12 C13 C14 176.5(3) no
Y C13 C14 C15 -64.6(2) no
Y C13 C14 C19 121.6(4) no
C12 C13 C14 Y 65.9(3) no
C12 C13 C14 C15 1.3(4) no
C12 C13 C14 C19 -172.5(4) no
Y C14 C15 C11 -66.9(2) no
Y C14 C15 C16 116.5(3) no
C13 C14 C15 Y 66.5(2) no
C13 C14 C15 C11 -0.4(4) no
C13 C14 C15 C16 -177.0(3) no
C19 C14 C15 Y -118.8(3) no
C19 C14 C15 C11 174.2(3) no
C19 C14 C15 C16 -2.4(5) no
Y C14 C19 C18 -85.1(3) no
Y C14 C19 C20 97.7(4) no
C13 C14 C19 C18 175.6(4) no
C13 C14 C19 C20 -1.7(6) no
C15 C14 C19 C18 2.5(5) no
C15 C14 C19 C20 -174.8(3) no
Y C15 C16 C17 91.8(4) no
C11 C15 C16 C17 -174.8(4) no
C14 C15 C16 C17 0.9(5) no
C15 C16 C17 C18 0.5(5) no
C16 C17 C18 C19 -0.4(5) no
C16 C17 C18 C23 177.4(4) no
C17 C18 C19 C14 -1.1(5) no
C17 C18 C19 C20 176.3(3) no
C23 C18 C19 C14 -179.0(3) no
C23 C18 C19 C20 -1.6(5) no
C17 C18 C23 C22 -177.1(4) no
C19 C18 C23 C22 0.7(6) no
C14 C19 C20 C21 178.1(4) no
C18 C19 C20 C21 0.9(5) no
C19 C20 C21 C22 0.7(6) no
C20 C21 C22 C23 -1.6(7) no
C21 C22 C23 C18 0.9(7) no
Y C31 C32 C33 -68.5(2) no
Y C31 C32 C44 114.8(4) no
Si3 C31 C32 Y -88.9(2) no
Si3 C31 C32 C33 -157.4(3) no
Si3 C31 C32 C44 25.9(5) no
C35 C31 C32 Y 70.0(2) no
C35 C31 C32 C33 1.4(4) no
C35 C31 C32 C44 -175.2(3) no
Y C31 C35 C34 69.6(2) no
Y C31 C35 C36 -111.7(4) no
Si3 C31 C35 Y 89.4(2) no
Si3 C31 C35 C34 159.0(3) no
Si3 C31 C35 C36 -22.2(6) no
C32 C31 C35 Y -70.2(2) no
C32 C31 C35 C34 -0.7(4) no
C32 C31 C35 C36 178.1(4) no
Y C32 C33 C34 -67.8(3) no
C31 C32 C33 Y 66.1(2) no
C31 C32 C33 C34 -1.7(4) no
C44 C32 C33 Y -117.0(3) no
C44 C32 C33 C34 175.2(3) no
Y C33 C34 C35 -64.5(2) no
Y C33 C34 C39 120.0(4) no
C32 C33 C34 Y 65.7(2) no
C32 C33 C34 C35 1.2(4) no
C32 C33 C34 C39 -174.3(4) no
Y C34 C35 C31 -66.5(2) no
Y C34 C35 C36 114.6(3) no
C33 C34 C35 Y 66.1(2) no
C33 C34 C35 C31 -0.3(4) no
C33 C34 C35 C36 -179.3(3) no
C39 C34 C35 Y -117.7(3) no
C39 C34 C35 C31 175.9(3) no
C39 C34 C35 C36 -3.1(5) no
Y C34 C39 C38 -83.2(4) no
Y C34 C39 C40 99.9(4) no
C33 C34 C39 C38 178.4(4) no
C33 C34 C39 C40 1.5(6) no
C35 C34 C39 C38 3.3(5) no
C35 C34 C39 C40 -173.6(3) no
Y C35 C36 C37 90.9(4) no
C31 C35 C36 C37 -178.0(4) no
C34 C35 C36 C37 0.7(5) no
C35 C36 C37 C38 1.5(5) no
C36 C37 C38 C39 -1.3(5) no
C36 C37 C38 C43 174.8(4) no
C37 C38 C39 C34 -1.1(5) no
C37 C38 C39 C40 175.8(3) no
C43 C38 C39 C34 -177.3(3) no
C43 C38 C39 C40 -0.3(5) no
C37 C38 C43 C42 -175.3(4) no
C39 C38 C43 C42 0.9(6) no
C34 C39 C40 C41 176.6(4) no
C38 C39 C40 C41 -0.2(7) no
C39 C40 C41 C42 0.1(7) no
C40 C41 C42 C43 0.4(7) no
C41 C42 C43 C38 -0.9(7) no
C56 C51 C52 C53 -0.2(17) no
C57 C51 C52 C53 178.2(13) no
C52 C51 C56 C55 0.1(16) no
C57 C51 C56 C55 -178.2(14) no
C51 C52 C53 C54 0.2(19) no
C52 C53 C54 C55 -0.1(19) no
C53 C54 C55 C56 0.1(15) no
C54 C55 C56 C51 -0.1(16) no
